data_4075883
loop_
_publ_author_name
'Ison, Elon A.'
'Ortiz, Carlos O.'
'Abboud, Khalil'
'Boncella, James M.'

_publ_section_title
;
 Synthesis and Reactivity of Molybdenum(IV) Complexes with Alkyl and Aryl
 Isocyanides
;
_journal_issue 26
_journal_name_full Organometallics
_journal_page_first 6310
_journal_paper_doi 10.1021/om0502436
_journal_volume 24
_journal_year 2005
_chemical_formula_sum 'C33 H54 Mo N6 Si2'
_chemical_formula_weight 686.94
_chemical_name_systematic
; 
 ? 
;
_space_group_IT_number 19
_symmetry_cell_setting orthorhombic
_symmetry_space_group_name_Hall 'P 2ac 2ab'
_symmetry_space_group_name_H-M 'P 21 21 21'
_atom_sites_solution_hydrogens geom
_atom_sites_solution_primary direct
_atom_sites_solution_secondary difmap
_audit_creation_method SHELXL-97
_cell_angle_alpha 90.00
_cell_angle_beta 90.00
_cell_angle_gamma 90.00
_cell_formula_units_Z 4
_cell_length_a 10.4614(6)
_cell_length_b 18.571(1)
_cell_length_c 19.715(1)
_cell_measurement_temperature 173(2)
_cell_volume 3830.2(4)
_computing_cell_refinement 'Siemens XSCANS'
_computing_data_collection 'Siemens XSCANS'
_computing_data_reduction 'Siemens SHELXTL'
_computing_molecular_graphics 'Siemens SHELXTL'
_computing_publication_material 'Siemens SHELXTL'
_computing_structure_refinement 'SHELXL-97 (Sheldrick, 1997)'
_computing_structure_solution 'SHELXS-97 (Sheldrick, 1990)'
_diffrn_ambient_temperature 173(2)
_diffrn_measured_fraction_theta_full 1.000
_diffrn_measured_fraction_theta_max 1.000
_diffrn_measurement_method '\w scans'
_diffrn_radiation_monochromator graphite
_diffrn_radiation_source 'normal-focus sealed tube'
_diffrn_radiation_type MoK\a
_diffrn_radiation_wavelength 0.71073
_diffrn_reflns_av_R_equivalents 0.0841
_diffrn_reflns_av_sigmaI/netI 0.1219
_diffrn_reflns_limit_h_max 7
_diffrn_reflns_limit_h_min -13
_diffrn_reflns_limit_k_max 21
_diffrn_reflns_limit_k_min -24
_diffrn_reflns_limit_l_max 24
_diffrn_reflns_limit_l_min -25
_diffrn_reflns_number 27445
_diffrn_reflns_theta_full 27.50
_diffrn_reflns_theta_max 27.50
_diffrn_reflns_theta_min 2.07
_exptl_absorpt_coefficient_mu 0.433
_exptl_absorpt_correction_T_max 0.966
_exptl_absorpt_correction_T_min 0.786
_exptl_absorpt_correction_type 'Empirical (SADABS, Blessing 1995)'
_exptl_crystal_colour Purple
_exptl_crystal_density_diffrn 1.191
_exptl_crystal_density_method 'not measured'
_exptl_crystal_description Needles
_exptl_crystal_F_000 1456
_exptl_crystal_size_max .34
_exptl_crystal_size_mid .08
_exptl_crystal_size_min .08
_refine_diff_density_max 0.563
_refine_diff_density_min -0.455
_refine_diff_density_rms 0.068
_refine_ls_abs_structure_details 'Flack H D (1983), Acta Cryst. A39, 876-881'
_refine_ls_abs_structure_Flack -0.02(4)
_refine_ls_extinction_coef 0.00054(18)
_refine_ls_extinction_expression Fc^*^=kFc[1+0.001xFc^2^\l^3^/sin(2\q)]^-1/4^
_refine_ls_extinction_method SHELXL
_refine_ls_goodness_of_fit_ref 0.910
_refine_ls_hydrogen_treatment mixed
_refine_ls_matrix_type full
_refine_ls_number_parameters 431
_refine_ls_number_reflns 8793
_refine_ls_number_restraints 61
_refine_ls_restrained_S_all 0.908
_refine_ls_R_factor_all 0.1086
_refine_ls_R_factor_gt 0.0483
_refine_ls_shift/su_max 0.001
_refine_ls_shift/su_mean 0.000
_refine_ls_structure_factor_coef Fsqd
_refine_ls_weighting_details 'calc w=1/[\s^2^(Fo^2^)+(0.0433P)^2^+0.0000P] where P=(Fo^2^+2Fc^2^)/3'
_refine_ls_weighting_scheme calc
_refine_ls_wR_factor_gt 0.0854
_refine_ls_wR_factor_ref 0.0992
_reflns_number_gt 5197
_reflns_number_total 8793
_reflns_threshold_expression >2sigma(I)
_cod_data_source_file om0502436si20050331_045034.cif
_cod_data_source_block compound_3
_cod_depositor_comments
;
The following automatic conversions were performed:

'_symmetry_cell_setting' value 'Orthorhombic' changed to
'orthorhombic' according to
/home/saulius/struct/CIF-dictionaries/cif_core.dic dictionary named
'cif_core.dic' version 2.4.1 from 2010-06-29.

Automatic conversion script
Id: cif_fix_values 1715 2011-07-08 13:25:40Z adriana 
;
_cod_original_cell_volume 3830.1(4)
_cod_original_sg_symbol_H-M P2(1)2(1)2(1)
_cod_database_code 4075883

loop_
_symmetry_equiv_pos_as_xyz
'x, y, z'
'-x+1/2, -y, z+1/2'
'-x, y+1/2, -z+1/2'
'x+1/2, -y+1/2, -z'

loop_
_atom_site_label
_atom_site_type_symbol
_atom_site_fract_x
_atom_site_fract_y
_atom_site_fract_z
_atom_site_U_iso_or_equiv
_atom_site_adp_type
_atom_site_occupancy
_atom_site_symmetry_multiplicity
_atom_site_calc_flag
_atom_site_refinement_flags
_atom_site_disorder_assembly
_atom_site_disorder_group
Mo Mo -0.16175(4) -0.64321(2) -0.218024(18) 0.03447(11) Uani 1 1 d . A .
N1 N -0.2805(3) -0.65845(18) -0.15315(17) 0.0345(9) Uani 1 1 d . . .
C1 C -0.3599(4) -0.6822(2) -0.1033(2) 0.0355(11) Uani 1 1 d . . .
N2 N -0.2132(3) -0.54415(17) -0.26921(16) 0.0298(9) Uani 1 1 d D . .
C2 C -0.3267(6) -0.6764(3) -0.0354(2) 0.0596(14) Uani 1 1 d . . .
H2A H -0.2485 -0.6538 -0.0233 0.071 Uiso 1 1 calc R . .
N3 N -0.0233(3) -0.6361(2) -0.29696(16) 0.0373(9) Uani 1 1 d . . .
C3 C -0.4053(6) -0.7027(3) 0.0144(3) 0.0700(18) Uani 1 1 d . . .
H3A H -0.3807 -0.6985 0.0606 0.084 Uiso 1 1 calc R . .
N4 N -0.3244(4) -0.7183(2) -0.34185(18) 0.0443(10) Uani 1 1 d . A .
C4 C -0.5208(6) -0.7357(3) -0.0020(3) 0.0755(18) Uani 1 1 d . . .
H4A H -0.5756 -0.7535 0.0326 0.091 Uiso 1 1 calc R . .
N5 N -0.0885(4) -0.8083(2) -0.18358(19) 0.0461(11) Uani 1 1 d . A .
C5 C -0.5542(6) -0.7419(3) -0.0700(3) 0.0727(18) Uani 1 1 d . . .
H5A H -0.6333 -0.7635 -0.0821 0.087 Uiso 1 1 calc R . .
N6 N 0.0286(4) -0.5635(2) -0.1070(2) 0.0486(11) Uani 1 1 d . A .
C6 C -0.4759(5) -0.7178(3) -0.1185(3) 0.0616(16) Uani 1 1 d . . .
H6A H -0.4990 -0.7247 -0.1647 0.074 Uiso 1 1 calc R . .
C7 C -0.1758(4) -0.5473(2) -0.33662(19) 0.0324(10) Uani 1 1 d . A .
C8 C -0.0744(4) -0.5970(2) -0.3517(2) 0.0370(11) Uani 1 1 d . A .
C9 C -0.0357(5) -0.6044(3) -0.4193(2) 0.0490(14) Uani 1 1 d . . .
H9A H 0.0283 -0.6387 -0.4305 0.059 Uiso 1 1 calc R A .
C10 C -0.0899(5) -0.5620(3) -0.4708(2) 0.0570(15) Uani 1 1 d . A .
H10A H -0.0593 -0.5662 -0.5160 0.068 Uiso 1 1 calc R . .
C11 C -0.1854(5) -0.5153(3) -0.4566(2) 0.0502(13) Uani 1 1 d . . .
H11A H -0.2228 -0.4875 -0.4918 0.060 Uiso 1 1 calc R A .
C12 C -0.2287(4) -0.5082(3) -0.3903(2) 0.0436(12) Uani 1 1 d . A .
H12A H -0.2966 -0.4756 -0.3812 0.052 Uiso 1 1 calc R . .
Si1 Si -0.3182(6) -0.4841(3) -0.2337(3) 0.0439(11) Uani 0.81(3) 1 d PD A 3
C13 C -0.2684(14) -0.4667(5) -0.1441(3) 0.054(3) Uani 0.81(3) 1 d PD A 3
H13A H -0.2779 -0.5109 -0.1174 0.082 Uiso 0.81(3) 1 calc PR A 3
H13B H -0.3223 -0.4288 -0.1246 0.082 Uiso 0.81(3) 1 calc PR A 3
H13C H -0.1788 -0.4512 -0.1432 0.082 Uiso 0.81(3) 1 calc PR A 3
C14 C -0.4818(8) -0.5245(6) -0.2300(8) 0.077(3) Uani 0.81(3) 1 d PD A 3
H14A H -0.5084 -0.5388 -0.2757 0.115 Uiso 0.81(3) 1 calc PR A 3
H14B H -0.5421 -0.4889 -0.2120 0.115 Uiso 0.81(3) 1 calc PR A 3
H14C H -0.4807 -0.5668 -0.2003 0.115 Uiso 0.81(3) 1 calc PR A 3
C15 C -0.3353(11) -0.3941(4) -0.2753(4) 0.056(4) Uani 0.81(3) 1 d PD A 3
H15A H -0.2510 -0.3767 -0.2894 0.085 Uiso 0.81(3) 1 calc PR A 3
H15B H -0.3731 -0.3600 -0.2431 0.085 Uiso 0.81(3) 1 calc PR A 3
H15C H -0.3909 -0.3985 -0.3151 0.085 Uiso 0.81(3) 1 calc PR A 3
Si1' Si -0.3353(16) -0.4925(12) -0.2377(10) 0.032(4) Uiso 0.19(3) 1 d PD A 4
C13' C -0.328(4) -0.479(2) -0.1437(10) 0.059(11) Uiso 0.19(3) 1 d PD A 4
H13D H -0.3594 -0.5224 -0.1208 0.088 Uiso 0.19(3) 1 calc PR A 4
H13E H -0.3810 -0.4378 -0.1310 0.088 Uiso 0.19(3) 1 calc PR A 4
H13F H -0.2392 -0.4700 -0.1301 0.088 Uiso 0.19(3) 1 calc PR A 4
C14' C -0.499(3) -0.527(3) -0.257(2) 0.059(12) Uiso 0.19(3) 1 d PD A 4
H14D H -0.5085 -0.5758 -0.2386 0.088 Uiso 0.19(3) 1 calc PR A 4
H14E H -0.5114 -0.5285 -0.3064 0.088 Uiso 0.19(3) 1 calc PR A 4
H14F H -0.5630 -0.4953 -0.2367 0.088 Uiso 0.19(3) 1 calc PR A 4
C15' C -0.324(6) -0.4010(18) -0.277(2) 0.08(3) Uiso 0.19(3) 1 d PD A 4
H15D H -0.2670 -0.3707 -0.2496 0.117 Uiso 0.19(3) 1 calc PR A 4
H15E H -0.4088 -0.3792 -0.2789 0.117 Uiso 0.19(3) 1 calc PR A 4
H15F H -0.2890 -0.4053 -0.3230 0.117 Uiso 0.19(3) 1 calc PR A 4
Si2 Si 0.12354(12) -0.67822(7) -0.30353(7) 0.0439(4) Uani 1 1 d . A .
C16 C 0.2435(5) -0.6208(3) -0.3496(3) 0.0676(17) Uani 1 1 d . . .
H16A H 0.2253 -0.6217 -0.3983 0.101 Uiso 1 1 calc R A .
H16B H 0.3297 -0.6395 -0.3414 0.101 Uiso 1 1 calc R . .
H16C H 0.2381 -0.5711 -0.3329 0.101 Uiso 1 1 calc R . .
C17 C 0.1962(4) -0.6943(3) -0.2187(3) 0.0590(14) Uani 1 1 d . . .
H17A H 0.2176 -0.6480 -0.1977 0.088 Uiso 1 1 calc R A .
H17B H 0.2740 -0.7231 -0.2239 0.088 Uiso 1 1 calc R . .
H17C H 0.1351 -0.7201 -0.1899 0.088 Uiso 1 1 calc R . .
C18 C 0.1100(5) -0.7669(2) -0.3486(3) 0.0506(13) Uani 1 1 d . . .
H18A H 0.0575 -0.7998 -0.3216 0.076 Uiso 1 1 calc R A .
H18B H 0.1954 -0.7875 -0.3548 0.076 Uiso 1 1 calc R . .
H18C H 0.0699 -0.7595 -0.3930 0.076 Uiso 1 1 calc R . .
C19 C -0.2742(4) -0.6929(3) -0.2955(2) 0.0406(12) Uani 1 1 d . . .
C20 C -0.3755(5) -0.7447(3) -0.4058(3) 0.0582(15) Uani 1 1 d . . .
C21 C -0.4883(7) -0.7931(4) -0.3913(3) 0.110(3) Uani 1 1 d . A .
H21A H -0.4584 -0.8376 -0.3698 0.165 Uiso 1 1 calc R . .
H21B H -0.5319 -0.8047 -0.4339 0.165 Uiso 1 1 calc R . .
H21C H -0.5478 -0.7683 -0.3608 0.165 Uiso 1 1 calc R . .
C22 C -0.4227(6) -0.6782(4) -0.4453(3) 0.089(2) Uani 1 1 d . A .
H22A H -0.4878 -0.6530 -0.4186 0.133 Uiso 1 1 calc R . .
H22B H -0.4597 -0.6936 -0.4886 0.133 Uiso 1 1 calc R . .
H22C H -0.3507 -0.6457 -0.4538 0.133 Uiso 1 1 calc R . .
C23 C -0.2672(6) -0.7797(4) -0.4421(3) 0.126(3) Uani 1 1 d . A .
H23A H -0.1900 -0.7503 -0.4369 0.189 Uiso 1 1 calc R . .
H23B H -0.2882 -0.7842 -0.4903 0.189 Uiso 1 1 calc R . .
H23C H -0.2522 -0.8277 -0.4229 0.189 Uiso 1 1 calc R . .
C24 C -0.1006(4) -0.7465(3) -0.1962(2) 0.0366(11) Uani 1 1 d . . .
C25 C -0.1323(5) -0.8834(3) -0.1830(2) 0.0519(14) Uani 1 1 d . . .
C26 C -0.2731(6) -0.8831(3) -0.1932(4) 0.102(3) Uani 1 1 d . A .
H26A H -0.3139 -0.8555 -0.1568 0.154 Uiso 1 1 calc R . .
H26B H -0.3051 -0.9327 -0.1926 0.154 Uiso 1 1 calc R . .
H26C H -0.2932 -0.8609 -0.2371 0.154 Uiso 1 1 calc R . .
C27 C -0.0981(7) -0.9160(3) -0.1159(3) 0.088(2) Uani 1 1 d . A .
H27A H -0.0049 -0.9170 -0.1109 0.131 Uiso 1 1 calc R . .
H27B H -0.1317 -0.9652 -0.1135 0.131 Uiso 1 1 calc R . .
H27C H -0.1354 -0.8871 -0.0793 0.131 Uiso 1 1 calc R . .
C28 C -0.0599(6) -0.9240(3) -0.2379(3) 0.081(2) Uani 1 1 d . A .
H28A H -0.0810 -0.9037 -0.2824 0.121 Uiso 1 1 calc R . .
H28B H -0.0842 -0.9750 -0.2368 0.121 Uiso 1 1 calc R . .
H28C H 0.0322 -0.9196 -0.2299 0.121 Uiso 1 1 calc R . .
C29 C -0.0359(5) -0.5896(3) -0.1475(2) 0.0408(12) Uani 1 1 d . . .
C30 C 0.1057(4) -0.5308(2) -0.0542(2) 0.0619(16) Uani 1 1 d D . .
C31 C 0.0762(9) -0.5695(5) 0.0111(3) 0.099(4) Uani 0.816(13) 1 d PD A 1
H31A H -0.0151 -0.5646 0.0213 0.149 Uiso 0.816(13) 1 calc PR A 1
H31B H 0.1265 -0.5483 0.0479 0.149 Uiso 0.816(13) 1 calc PR A 1
H31C H 0.0978 -0.6206 0.0064 0.149 Uiso 0.816(13) 1 calc PR A 1
C32 C 0.0649(10) -0.4531(3) -0.0510(4) 0.105(4) Uani 0.816(13) 1 d PD A 1
H32A H 0.0844 -0.4295 -0.0942 0.158 Uiso 0.816(13) 1 calc PR A 1
H32B H 0.1110 -0.4288 -0.0143 0.158 Uiso 0.816(13) 1 calc PR A 1
H32C H -0.0272 -0.4505 -0.0424 0.158 Uiso 0.816(13) 1 calc PR A 1
C33 C 0.2443(6) -0.5379(6) -0.0731(4) 0.145(6) Uani 0.816(13) 1 d PD A 1
H33A H 0.2713 -0.5881 -0.0674 0.218 Uiso 0.816(13) 1 calc PR A 1
H33B H 0.2959 -0.5068 -0.0438 0.218 Uiso 0.816(13) 1 calc PR A 1
H33C H 0.2560 -0.5235 -0.1206 0.218 Uiso 0.816(13) 1 calc PR A 1
C31' C 0.030(2) -0.5308(14) 0.0106(8) 0.052(10) Uiso 0.184(13) 1 d PD A 2
H31D H -0.0318 -0.4910 0.0098 0.078 Uiso 0.184(13) 1 calc PR A 2
H31E H 0.0877 -0.5249 0.0492 0.078 Uiso 0.184(13) 1 calc PR A 2
H31F H -0.0163 -0.5766 0.0149 0.078 Uiso 0.184(13) 1 calc PR A 2
C32' C 0.165(3) -0.4583(9) -0.0676(13) 0.060(10) Uiso 0.184(13) 1 d PD A 2
H32D H 0.1800 -0.4527 -0.1164 0.090 Uiso 0.184(13) 1 calc PR A 2
H32E H 0.2462 -0.4547 -0.0432 0.090 Uiso 0.184(13) 1 calc PR A 2
H32F H 0.1068 -0.4204 -0.0519 0.090 Uiso 0.184(13) 1 calc PR A 2
C33' C 0.205(3) -0.5895(14) -0.0541(14) 0.107(17) Uiso 0.184(13) 1 d PD A 2
H33D H 0.1635 -0.6363 -0.0479 0.160 Uiso 0.184(13) 1 calc PR A 2
H33E H 0.2656 -0.5812 -0.0169 0.160 Uiso 0.184(13) 1 calc PR A 2
H33F H 0.2513 -0.5891 -0.0973 0.160 Uiso 0.184(13) 1 calc PR A 2

loop_
_atom_site_aniso_label
_atom_site_aniso_U_11
_atom_site_aniso_U_22
_atom_site_aniso_U_33
_atom_site_aniso_U_23
_atom_site_aniso_U_13
_atom_site_aniso_U_12
Mo 0.0431(2) 0.03423(18) 0.02607(17) -0.00110(19) -0.0045(2) 0.0007(2)
N1 0.031(2) 0.036(2) 0.037(2) -0.0002(17) -0.0018(16) 0.0075(16)
C1 0.031(3) 0.040(3) 0.035(3) -0.002(2) 0.000(2) 0.005(2)
N2 0.039(2) 0.030(2) 0.021(2) -0.0019(15) 0.0003(15) 0.0044(14)
C2 0.071(4) 0.066(3) 0.042(3) -0.004(2) -0.006(3) -0.004(3)
N3 0.043(2) 0.035(2) 0.033(2) 0.0001(19) -0.0049(16) 0.0052(18)
C3 0.074(4) 0.109(5) 0.027(3) 0.004(3) 0.006(3) -0.008(4)
N4 0.047(3) 0.048(2) 0.038(2) -0.0067(19) -0.006(2) -0.004(2)
C4 0.075(5) 0.082(5) 0.069(4) 0.007(4) 0.025(4) -0.013(4)
N5 0.051(3) 0.038(3) 0.049(3) 0.007(2) 0.003(2) 0.0030(19)
C5 0.063(4) 0.095(5) 0.060(4) 0.004(4) 0.007(3) -0.021(3)
N6 0.056(3) 0.054(3) 0.036(2) -0.009(2) -0.012(2) -0.006(2)
C6 0.045(4) 0.084(4) 0.055(4) 0.009(3) 0.008(3) 0.001(3)
C7 0.043(3) 0.030(2) 0.024(2) -0.0029(17) -0.001(2) -0.001(2)
C8 0.043(3) 0.036(3) 0.032(3) -0.003(2) 0.000(2) -0.005(2)
C9 0.060(4) 0.058(4) 0.029(3) -0.005(2) 0.008(2) 0.014(3)
C10 0.083(4) 0.063(4) 0.025(3) -0.001(3) 0.007(3) 0.005(3)
C11 0.072(4) 0.050(3) 0.029(3) 0.004(2) -0.002(3) 0.006(3)
C12 0.052(3) 0.045(3) 0.034(3) 0.001(2) -0.008(2) 0.015(2)
Si1 0.0470(17) 0.0408(17) 0.0439(17) 0.0002(11) 0.0044(14) 0.0084(16)
C13 0.076(8) 0.054(5) 0.034(4) -0.009(3) 0.016(4) 0.019(5)
C14 0.052(5) 0.074(6) 0.103(9) 0.015(7) 0.000(6) 0.016(4)
C15 0.090(8) 0.037(4) 0.041(5) 0.002(3) 0.004(5) 0.026(4)
Si2 0.0411(8) 0.0453(8) 0.0455(9) -0.0073(6) -0.0002(6) 0.0049(6)
C16 0.054(3) 0.060(4) 0.089(4) 0.002(3) 0.006(3) 0.003(3)
C17 0.042(3) 0.068(3) 0.067(3) -0.003(3) -0.014(3) 0.016(2)
C18 0.056(3) 0.045(3) 0.051(3) -0.002(2) 0.001(2) 0.007(2)
C19 0.038(3) 0.042(3) 0.042(3) -0.003(2) 0.001(2) 0.004(2)
C20 0.060(4) 0.072(4) 0.043(3) -0.019(3) -0.013(3) -0.001(3)
C21 0.125(6) 0.112(6) 0.093(5) -0.015(5) -0.023(5) -0.058(5)
C22 0.104(5) 0.106(6) 0.056(4) 0.003(4) -0.026(4) 0.001(4)
C23 0.097(6) 0.198(9) 0.084(5) -0.091(6) -0.033(4) 0.062(6)
C24 0.033(3) 0.052(3) 0.025(3) 0.000(2) -0.0015(19) 0.000(2)
C25 0.060(4) 0.045(3) 0.050(3) 0.000(2) 0.001(3) 0.001(3)
C26 0.067(4) 0.087(5) 0.154(7) -0.004(4) -0.017(4) -0.014(4)
C27 0.132(6) 0.058(4) 0.073(5) 0.011(3) -0.001(4) -0.009(4)
C28 0.123(5) 0.048(4) 0.070(4) -0.012(3) 0.035(4) -0.001(3)
C29 0.051(3) 0.037(3) 0.034(3) 0.006(2) 0.004(3) 0.002(2)
C30 0.086(4) 0.050(4) 0.049(3) -0.008(3) -0.024(3) -0.022(3)
C31 0.124(8) 0.118(9) 0.056(6) 0.010(5) -0.038(5) -0.030(7)
C32 0.126(10) 0.091(7) 0.098(7) -0.027(5) -0.046(7) -0.036(6)
C33 0.036(5) 0.276(16) 0.125(9) -0.124(10) -0.010(5) -0.039(7)

loop_
_atom_type_symbol
_atom_type_description
_atom_type_scat_dispersion_real
_atom_type_scat_dispersion_imag
_atom_type_scat_source
C C 0.0033 0.0016 'International Tables Vol C Tables 4.2.6.8 and 6.1.1.4'
H H 0.0000 0.0000 'International Tables Vol C Tables 4.2.6.8 and 6.1.1.4'
N N 0.0061 0.0033 'International Tables Vol C Tables 4.2.6.8 and 6.1.1.4'
Si Si 0.0817 0.0704 'International Tables Vol C Tables 4.2.6.8 and 6.1.1.4'
Mo Mo -1.6832 0.6857 'International Tables Vol C Tables 4.2.6.8 and 6.1.1.4'

loop_
_geom_angle_atom_site_label_1
_geom_angle_atom_site_label_2
_geom_angle_atom_site_label_3
_geom_angle
N1 Mo C24 85.43(16)
N1 Mo N3 174.39(15)
C24 Mo N3 89.92(15)
N1 Mo C19 93.44(15)
C24 Mo C19 85.29(17)
N3 Mo C19 83.04(15)
N1 Mo C29 92.05(16)
C24 Mo C29 96.04(17)
N3 Mo C29 91.56(15)
C19 Mo C29 174.44(18)
N1 Mo N2 107.00(13)
C24 Mo N2 164.09(14)
N3 Mo N2 77.06(13)
C19 Mo N2 84.10(15)
C29 Mo N2 93.43(15)
C1 N1 Mo 169.4(3)
N1 C1 C2 121.3(4)
N1 C1 C6 121.5(4)
C2 C1 C6 117.1(5)
C7 N2 Si1' 125.6(8)
C7 N2 Si1 126.9(3)
Si1' N2 Si1 8.3(9)
C7 N2 Mo 109.9(2)
Si1' N2 Mo 119.4(8)
Si1 N2 Mo 121.4(2)
C3 C2 C1 120.8(5)
C3 C2 H2A 119.6
C1 C2 H2A 119.6
C8 N3 Si2 120.9(3)
C8 N3 Mo 109.5(3)
Si2 N3 Mo 129.14(19)
C2 C3 C4 120.8(5)
C2 C3 H3A 119.6
C4 C3 H3A 119.6
C19 N4 C20 172.2(5)
C5 C4 C3 118.6(5)
C5 C4 H4A 120.7
C3 C4 H4A 120.7
C24 N5 C25 153.0(4)
C6 C5 C4 120.5(6)
C6 C5 H5A 119.7
C4 C5 H5A 119.7
C29 N6 C30 177.8(5)
C5 C6 C1 122.1(5)
C5 C6 H6A 119.0
C1 C6 H6A 119.0
N2 C7 C12 126.3(4)
N2 C7 C8 115.7(4)
C12 C7 C8 118.0(4)
C9 C8 N3 124.7(4)
C9 C8 C7 118.3(4)
N3 C8 C7 117.0(4)
C8 C9 C10 121.1(5)
C8 C9 H9A 119.5
C10 C9 H9A 119.5
C11 C10 C9 120.5(4)
C11 C10 H10A 119.7
C9 C10 H10A 119.7
C10 C11 C12 119.8(4)
C10 C11 H11A 120.1
C12 C11 H11A 120.1
C11 C12 C7 122.2(4)
C11 C12 H12A 118.9
C7 C12 H12A 118.9
N2 Si1 C14 110.0(4)
N2 Si1 C15 117.6(5)
C14 Si1 C15 106.71(15)
N2 Si1 C13 108.6(3)
C14 Si1 C13 106.70(16)
C15 Si1 C13 106.62(15)
N2 Si1' C14' 114.5(19)
N2 Si1' C13' 113.7(17)
C14' Si1' C13' 106.69(18)
N2 Si1' C15' 108(2)
C14' Si1' C15' 106.69(18)
C13' Si1' C15' 106.67(18)
N3 Si2 C17 111.58(19)
N3 Si2 C18 111.4(2)
C17 Si2 C18 108.4(2)
N3 Si2 C16 111.9(2)
C17 Si2 C16 104.6(2)
C18 Si2 C16 108.6(2)
Si2 C16 H16A 109.5
Si2 C16 H16B 109.5
H16A C16 H16B 109.5
Si2 C16 H16C 109.5
H16A C16 H16C 109.5
H16B C16 H16C 109.5
Si2 C17 H17A 109.5
Si2 C17 H17B 109.5
H17A C17 H17B 109.5
Si2 C17 H17C 109.5
H17A C17 H17C 109.5
H17B C17 H17C 109.5
Si2 C18 H18A 109.5
Si2 C18 H18B 109.5
H18A C18 H18B 109.5
Si2 C18 H18C 109.5
H18A C18 H18C 109.5
H18B C18 H18C 109.5
N4 C19 Mo 172.9(4)
N4 C20 C23 106.5(4)
N4 C20 C21 108.9(5)
C23 C20 C21 115.2(6)
N4 C20 C22 106.6(4)
C23 C20 C22 110.5(6)
C21 C20 C22 108.8(5)
C20 C21 H21A 109.5
C20 C21 H21B 109.5
H21A C21 H21B 109.5
C20 C21 H21C 109.5
H21A C21 H21C 109.5
H21B C21 H21C 109.5
C20 C22 H22A 109.5
C20 C22 H22B 109.5
H22A C22 H22B 109.5
C20 C22 H22C 109.5
H22A C22 H22C 109.5
H22B C22 H22C 109.5
C20 C23 H23A 109.5
C20 C23 H23B 109.5
H23A C23 H23B 109.5
C20 C23 H23C 109.5
H23A C23 H23C 109.5
H23B C23 H23C 109.5
N5 C24 Mo 168.1(4)
N5 C25 C26 107.8(4)
N5 C25 C27 108.4(4)
C26 C25 C27 111.0(5)
N5 C25 C28 108.1(4)
C26 C25 C28 113.5(5)
C27 C25 C28 108.0(4)
C25 C26 H26A 109.5
C25 C26 H26B 109.5
H26A C26 H26B 109.5
C25 C26 H26C 109.5
H26A C26 H26C 109.5
H26B C26 H26C 109.5
C25 C27 H27A 109.5
C25 C27 H27B 109.5
H27A C27 H27B 109.5
C25 C27 H27C 109.5
H27A C27 H27C 109.5
H27B C27 H27C 109.5
C25 C28 H28A 109.5
C25 C28 H28B 109.5
H28A C28 H28B 109.5
C25 C28 H28C 109.5
H28A C28 H28C 109.5
H28B C28 H28C 109.5
N6 C29 Mo 176.1(4)
N6 C30 C33 108.8(4)
N6 C30 C31' 108.4(11)
C33 C30 C31' 136.1(11)
N6 C30 C31 107.5(4)
C33 C30 C31 111.6(2)
C31' C30 C31 33.5(9)
N6 C30 C32' 118.5(12)
C33 C30 C32' 68.8(11)
C31' C30 C32' 111.4(3)
C31 C30 C32' 131.3(11)
N6 C30 C32 105.8(4)
C33 C30 C32 111.6(2)
C31' C30 C32 79.3(8)
C31 C30 C32 111.2(2)
C32' C30 C32 42.8(10)
N6 C30 C33' 94.8(14)
C33 C30 C33' 43.2(10)
C31' C30 C33' 111.3(3)
C31 C30 C33' 78.2(9)
C32' C30 C33' 111.3(3)
C32 C30 C33' 152.7(13)
C30 C31 H31A 109.5
C30 C31 H31B 109.5
C30 C31 H31C 109.5
C30 C32 H32A 109.5
C30 C32 H32B 109.5
C30 C32 H32C 109.5
C30 C33 H33A 109.5
C30 C33 H33B 109.5
C30 C33 H33C 109.5
C30 C31' H31D 109.5
C30 C31' H31E 109.5
H31D C31' H31E 109.5
C30 C31' H31F 109.5
H31D C31' H31F 109.5
H31E C31' H31F 109.5
C30 C32' H32D 109.5
C30 C32' H32E 109.5
H32D C32' H32E 109.5
C30 C32' H32F 109.5
H32D C32' H32F 109.5
H32E C32' H32F 109.5
C30 C33' H33D 109.5
C30 C33' H33E 109.5
H33D C33' H33E 109.5
C30 C33' H33F 109.5
H33D C33' H33F 109.5
H33E C33' H33F 109.5

loop_
_geom_bond_atom_site_label_1
_geom_bond_atom_site_label_2
_geom_bond_distance
Mo N1 1.805(3)
Mo C24 2.067(5)
Mo N3 2.130(3)
Mo C19 2.137(5)
Mo C29 2.158(5)
Mo N2 2.166(3)
N1 C1 1.361(5)
C1 C2 1.387(6)
C1 C6 1.414(7)
N2 C7 1.386(5)
N2 Si1' 1.715(4)
N2 Si1 1.715(3)
C2 C3 1.371(7)
C2 H2A 0.9500
N3 C8 1.406(5)
N3 Si2 1.728(3)
C3 C4 1.392(7)
C3 H3A 0.9500
N4 C19 1.155(5)
N4 C20 1.454(6)
C4 C5 1.391(8)
C4 H4A 0.9500
N5 C24 1.182(5)
N5 C25 1.468(6)
C5 C6 1.336(7)
C5 H5A 0.9500
N6 C29 1.152(5)
N6 C30 1.450(6)
C6 H6A 0.9500
C7 C12 1.398(5)
C7 C8 1.437(6)
C8 C9 1.400(6)
C9 C10 1.404(7)
C9 H9A 0.9500
C10 C11 1.352(7)
C10 H10A 0.9500
C11 C12 1.388(6)
C11 H11A 0.9500
C12 H12A 0.9500
Si1 C14 1.870(3)
Si1 C15 1.871(3)
Si1 C13 1.871(3)
C13 H13A 0.9800
C13 H13B 0.9800
C13 H13C 0.9800
C14 H14A 0.9800
C14 H14B 0.9800
C14 H14C 0.9800
C15 H15A 0.9800
C15 H15B 0.9800
C15 H15C 0.9800
Si1' C14' 1.870(4)
Si1' C13' 1.870(4)
Si1' C15' 1.870(4)
C13' H13D 0.9800
C13' H13E 0.9800
C13' H13F 0.9800
C14' H14D 0.9800
C14' H14E 0.9800
C14' H14F 0.9800
C15' H15D 0.9800
C15' H15E 0.9800
C15' H15F 0.9800
Si2 C17 1.861(5)
Si2 C18 1.876(5)
Si2 C16 1.881(5)
C16 H16A 0.9800
C16 H16B 0.9800
C16 H16C 0.9800
C17 H17A 0.9800
C17 H17B 0.9800
C17 H17C 0.9800
C18 H18A 0.9800
C18 H18B 0.9800
C18 H18C 0.9800
C20 C23 1.489(7)
C20 C21 1.510(8)
C20 C22 1.542(7)
C21 H21A 0.9800
C21 H21B 0.9800
C21 H21C 0.9800
C22 H22A 0.9800
C22 H22B 0.9800
C22 H22C 0.9800
C23 H23A 0.9800
C23 H23B 0.9800
C23 H23C 0.9800
C25 C26 1.486(7)
C25 C27 1.499(7)
C25 C28 1.521(6)
C26 H26A 0.9800
C26 H26B 0.9800
C26 H26C 0.9800
C27 H27A 0.9800
C27 H27B 0.9800
C27 H27C 0.9800
C28 H28A 0.9800
C28 H28B 0.9800
C28 H28C 0.9800
C30 C33 1.503(4)
C30 C31' 1.505(4)
C30 C31 1.505(4)
C30 C32' 1.505(4)
C30 C32 1.506(4)
C30 C33' 1.506(4)
C31 H31A 0.9800
C31 H31B 0.9800
C31 H31C 0.9800
C32 H32A 0.9800
C32 H32B 0.9800
C32 H32C 0.9800
C33 H33A 0.9800
C33 H33B 0.9800
C33 H33C 0.9800
C31' H31D 0.9800
C31' H31E 0.9800
C31' H31F 0.9800
C32' H32D 0.9800
C32' H32E 0.9800
C32' H32F 0.9800
C33' H33D 0.9800
C33' H33E 0.9800
C33' H33F 0.9800
